data_2011439
loop_
_publ_author_name
'Gueddi, A.'
'Mernari, B.'
'Giorgi, M.'
'Pierrot, M.'

_publ_section_title
;
 Two 2,5-bis(2-pyridinyl)-1,3,4-oxadiazole--metal complexes (<i>M</i> =
 Cu and~Ni)
;
_journal_issue 10
_journal_name_full 'Acta Crystallographica Section C'
_journal_page_first e426
_journal_page_last e428
_journal_paper_doi 10.1107/S0108270100011707
_journal_volume 56
_journal_year 2000
_chemical_formula_iupac '[Cu (C12 H8 N4 O)2 (H2 O)2] (C F3 S O3)2'
_chemical_formula_moiety 'C24 H20 Cu1 N8 O4 2+, 2 C F3 S O3 1-'
_chemical_formula_sum 'C26 H20 Cu F6 N8 O10 S2'
_chemical_formula_weight 846.15
_chemical_name_systematic
;
 ?
;
_space_group_IT_number 14
_symmetry_cell_setting monoclinic
_symmetry_space_group_name_Hall '-P 2ybc'
_symmetry_space_group_name_H-M 'P 1 21/c 1'
_cell_angle_alpha 90
_cell_angle_beta 147.261(3)
_cell_angle_gamma 90
_cell_formula_units_Z 2
_cell_length_a 13.5897(5)
_cell_length_b 10.0316(4)
_cell_length_c 22.6240(10)
_cell_measurement_reflns_used 12050
_cell_measurement_temperature 298
_cell_measurement_theta_max 25.8
_cell_measurement_theta_min 1.0
_cell_volume 1668.00(18)
_computing_data_collection 'KappaCCD Software (Nonius, 1997)'
_computing_data_reduction 'DENZO and SCALEPAK (Otwinowski & Minor, 1997)'
_computing_publication_material 'maxus(Mackay et al., 1999)'
_computing_structure_refinement 'maxus (Mackay et al., 1999)'
_computing_structure_solution 'SIR92 (Altomare et al., 1994)'
_diffrn_measurement_device KappaCCD
_diffrn_measurement_method \f
_diffrn_radiation_source 'fine-focus sealed tube'
_diffrn_radiation_type MoK\a
_diffrn_radiation_wavelength .71073
_diffrn_reflns_av_R_equivalents .035
_diffrn_reflns_limit_h_max 16
_diffrn_reflns_limit_h_min -14
_diffrn_reflns_limit_k_max 0
_diffrn_reflns_limit_k_min -12
_diffrn_reflns_limit_l_max 14
_diffrn_reflns_limit_l_min -27
_diffrn_reflns_number 3270
_diffrn_reflns_theta_max 25.8
_exptl_absorpt_coefficient_mu .881
_exptl_absorpt_correction_type none
_exptl_crystal_colour Colourless
_exptl_crystal_density_diffrn 1.685
_exptl_crystal_density_method 'not measured'
_exptl_crystal_description prism
_exptl_crystal_F_000 854
_exptl_crystal_size_max .20
_exptl_crystal_size_mid .15
_exptl_crystal_size_min .10
_refine_diff_density_max .59
_refine_diff_density_min -.60
_refine_ls_extinction_method none
_refine_ls_goodness_of_fit_all 1.496
_refine_ls_goodness_of_fit_ref 1.635
_refine_ls_hydrogen_treatment noref
_refine_ls_matrix_type full
_refine_ls_number_parameters 270
_refine_ls_number_reflns 2633
_refine_ls_R_factor_all .076
_refine_ls_R_factor_gt .065
_refine_ls_shift/su_max .045
_refine_ls_shift/su_mean .007
_refine_ls_structure_factor_coef F^2^
_refine_ls_weighting_details 'w = 1/[\s^2^(Fo^2^) + 0.03Fo^2^]'
_refine_ls_weighting_scheme sigma
_refine_ls_wR_factor_all .074
_refine_ls_wR_factor_ref .074
_reflns_number_gt 2633
_reflns_number_total 3117
_reflns_threshold_expression I>3\s(I)
_cod_data_source_file qa0347.cif
_cod_data_source_block I
_cod_depositor_comments
;
The following automatic conversions were performed:
'_symmetry_cell_setting' value 'Monoclinic' changed to 'monoclinic'
according to '/home/saulius/struct/CIF-dictionaries/cif_core.dic'
dictionary named 'cif_core.dic' version 2.4.1 from 2010-06-29.

Automatic conversion script
Id: cif_fix_enum 1527 2010-12-29 10:47:43Z saulius 

The following automatic conversions were performed:

'_atom_site_adp_type' tag value 'Uij' was replaced with 'Uani' value
21 time.

Automatic conversion script
Id: cif_fix_values 1646 2011-03-28 12:23:43Z adriana 

The following automatic conversions were performed:

'_symmetry_cell_setting' value 'Monoclinic' changed to 'monoclinic'
according to /home/saulius/struct/CIF-dictionaries/cif_core.dic
dictionary named 'cif_core.dic' version 2.4.1 from 2010-06-29.

Automatic conversion script
Id: cif_fix_values 1715 2011-07-08 13:25:40Z adriana 
;
_cod_original_cell_volume 1668.0(3)
_cod_original_sg_symbol_H-M 'P 21/c'
_cod_original_formula_sum 'C26 H20 Cu1 F6 N8 O10 S2'
_cod_database_code 2011439
_cod_database_fobs_code 2011439

loop_
_symmetry_equiv_pos_as_xyz
+X,+Y,+Z
-X,-Y,-Z
'-X,+Y+ 1/2,-Z+ 1/2'
'+X,-Y+ 1/2,+Z+ 1/2'

loop_
_atom_site_label
_atom_site_fract_x
_atom_site_fract_y
_atom_site_fract_z
_atom_site_U_iso_or_equiv
_atom_site_adp_type
_atom_site_occupancy
Cu1 1.0000(3) .5000(2) .50000(16) .08456(9) Uani 1.00
O4 .88392(7) .26501(5) .57921(4) .0841(3) Uani 1.00
O19 .69698(8) .56133(6) .34268(5) .1149(4) Uani 1.00
N1 .92817(9) .34318(6) .51247(5) .0768(4) Uani 1.00
N2 .86069(9) .21457(6) .47217(5) .0898(4) Uani 1.00
N7 1.03524(8) .58187(6) .60042(5) .0704(4) Uani 1.00
N13 .74169(11) .02811(7) .54208(6) .1321(5) Uani 1.00
C5 .93850(11) .36881(7) .57385(6) .0729(4) Uani 1.00
C3 .83674(11) .17214(7) .51331(6) .0780(5) Uani 1.00
C6 .99967(10) .49651(8) .62737(6) .0714(5) Uani 1.00
C8 1.09227(12) .70333(8) .64321(7) .0944(5) Uani 1.00
C9 1.11811(13) .74222(9) .71454(8) .1114(6) Uani 1.00
C10 1.08246(14) .65414(9) .74097(8) .1243(6) Uani 1.00
C11 1.02302(13) .52982(8) .69742(7) .1076(5) Uani 1.00
C12 .76331(11) .04330(7) .49486(7) .0784(4) Uani 1.00
C14 .66667(16) -.08712(10) .52078(9) .1560(8) Uani 1.00
C15 .61301(14) -.18473(9) .45611(9) .1281(6) Uani 1.00
C16 .63885(16) -.16700(9) .41041(9) .1445(7) Uani 1.00
C17 .71696(14) -.04974(8) .43012(8) .1212(6) Uani 1.00
H8 1.1217(11) .7529(8) .6280(6) .0500(7) Uiso 1.00
H9 1.1613(11) .8179(8) .7442(7) .0500(7) Uiso 1.00
H10 1.1198(10) .6758(7) .8026(6) 0(5) Uiso 1.00
H11 .9888(11) .4706(8) .7062(6) .0500(7) Uiso 1.00
H14 .6549(11) -.0938(7) .5550(6) 0(3) Uiso 1.00
H15 .5553(3) -.2631(2) .44249(16) .0500(7) Uiso 1.00
H16 .6065(3) -.2373(2) .36690(16) .0500(7) Uiso 1.00
H17 .732347 -.036731 .396240 .050000 Uiso 1.00
H19A .6226(3) .5319(2) .33417(16) .0500(7) Uiso 1.00
H19B .644975 .631429 .291909 .050000 Uiso 1.00
S20 .37858(4) .38621(3) .29278(2) .11292(17) Uani 1.00
F32 .3724(2) .50027(16) .39320(12) .0784(4) Uiso .44
F39 .5129(3) .29317(18) .45801(16) .0754(6) Uiso .41
O21 .5490(3) .4675(2) .37437(16) .0655(5) Uiso .41
O24 .2115(2) .45422(17) .19804(12) .0625(4) Uiso .60
C30 .38942(16) .36836(12) .37608(10) .1293(8) Uani 1.00
F31 .5072(6) .5073(4) .4360(3) .1422(11) Uiso .24
F33 .2989(2) .43978(19) .36146(13) .0798(4) Uiso .44
F34 .2520(3) .3407(2) .33626(15) .0940(5) Uiso .41
F35 .2481(3) .2661(2) .31740(14) .0786(5) Uiso .36
F50 .5468(2) .33319(15) .47854(12) .0740(5) Uiso .52
O22 .4969(4) .5165(3) .3475(2) .0763(9) Uiso .27
O23 .2763(8) .5090(6) .2261(5) .0922(17) Uiso .14
O25 .2063(5) .4013(3) .1878(3) .0791(11) Uiso .25
O26 .5352(3) .3929(3) .3441(2) .0677(6) Uiso .29
O27 .4690(5) .3028(4) .3000(3) .0766(9) Uiso .24
O28 .4158(4) .2589(2) .29189(19) .0917(6) Uiso .42
O29 .3251(4) .2289(3) .2642(2) .1055(8) Uiso .35
F36 .3161(6) .2120(4) .3286(3) .1097(13) Uiso .18

loop_
_atom_site_aniso_label
_atom_site_aniso_U_11
_atom_site_aniso_U_22
_atom_site_aniso_U_33
_atom_site_aniso_U_12
_atom_site_aniso_U_13
_atom_site_aniso_U_23
Cu1 .05604(9) .03569(7) .04817(8) -.00915(7) .04809(8) -.00507(7)
O4 .0547(4) .0366(3) .0471(3) -.0074(2) .0461(3) -.0020(2)
O19 .0585(4) .0716(4) .0663(4) .0057(3) .0534(4) .0178(3)
N1 .0472(4) .0374(4) .0428(4) -.0066(3) .0400(4) -.0042(3)
N2 .0573(5) .0389(4) .0508(4) -.0049(3) .0484(4) -.0009(3)
N7 .0419(4) .0343(3) .0405(4) -.0055(3) .0365(4) -.0043(3)
N13 .0909(6) .0428(5) .0781(5) -.0145(4) .0780(6) -.0069(4)
C5 .0442(5) .0377(4) .0402(5) -.0035(3) .0374(5) .0013(3)
C3 .0492(5) .0365(4) .0428(5) -.0028(4) .0408(5) .0002(4)
C6 .0426(5) .0391(4) .0394(4) -.0048(4) .0366(4) -.0020(4)
C8 .0586(6) .0453(5) .0528(5) -.0083(4) .0497(5) -.0047(4)
C9 .0721(7) .0436(5) .0629(6) -.0144(5) .0594(6) -.0166(5)
C10 .0845(7) .0562(6) .0669(6) -.0112(5) .0699(7) -.0109(5)
C11 .0713(6) .0476(6) .0599(6) -.0061(4) .0603(6) -.0027(4)
C12 .0474(5) .0331(4) .0447(5) -.0023(3) .0392(5) .0031(3)
C14 .1010(9) .0571(6) .0951(9) -.0167(6) .0902(9) -.0044(6)
C15 .0733(8) .0455(6) .0786(7) -.0179(5) .0628(7) -.0053(5)
C16 .0938(9) .0475(6) .0810(8) -.0183(5) .0736(8) -.0217(5)
C17 .0813(7) .0470(5) .0670(6) -.0087(5) .0663(7) -.0077(4)
S20 .05818(18) .0833(2) .06017(17) .00497(14) .05187(17) -.00015(14)
C30 .0577(8) .0894(9) .0721(8) .0134(6) .0505(8) .0163(7)

loop_
_atom_type_symbol
_atom_type_description
_atom_type_scat_dispersion_real
_atom_type_scat_dispersion_imag
_atom_type_scat_source
'C ' 'C ' .0033 .0016 'Waasmaier & Kirfel, 1995'
'H ' 'H ' .0000 .0000 'Waasmaier & Kirfel, 1995'
'F ' 'F ' .0171 .0103 'Waasmaier & Kirfel, 1995'
'N ' 'N ' .0061 .0033 'Waasmaier & Kirfel, 1995'
'O ' 'O ' .0106 .0060 'Waasmaier & Kirfel, 1995'
'S ' 'S ' .1246 .1234 'Waasmaier & Kirfel, 1995'
Cu Cu .3201 1.2651 'Waasmaier & Kirfel, 1995'

loop_
_geom_angle_atom_site_label_1
_geom_angle_atom_site_label_2
_geom_angle_atom_site_label_3
_geom_angle
_geom_angle_publ_flag
O19 Cu1 N1 88.72(2) ?
O19 Cu1 N7 93.01(2) y
N1 Cu1 N7 81.12(3) y
C5 O4 C3 102.52(6) y
N2 N1 C5 107.66(6) y
N1 N2 C3 105.13(6) y
C6 N7 C8 117.56(7) y
C12 N13 C14 115.20(8) y
O4 C5 N1 111.86(6) y
O4 C5 C6 125.59(7) y
N1 C5 C6 122.55(7) y
O4 C3 N2 112.83(6) y
O4 C3 C12 119.45(7) y
N2 C3 C12 127.70(7) y
N7 C6 C5 110.69(6) y
N7 C6 C11 122.91(7) y
C5 C6 C11 126.39(7) y
N7 C8 C9 121.86(8) y
C8 C9 C10 119.46(8) y
C9 C10 C11 119.43(9) y
C6 C11 C10 118.78(8) y
N13 C12 C3 115.43(7) y
N13 C12 C17 124.60(7) y
C3 C12 C17 119.93(8) y
N13 C14 C15 124.71(10) y
C14 C15 C16 118.67(9) y
C15 C16 C17 119.14(9) y
C12 C17 C16 117.66(9) y

loop_
_geom_bond_atom_site_label_1
_geom_bond_atom_site_label_2
_geom_bond_site_symmetry_1
_geom_bond_site_symmetry_2
_geom_bond_distance
_geom_bond_publ_flag
Cu1 O19 . . 2.3125(6) y
Cu1 N7 . . 2.0579(5) y
Cu1 N1 . . 1.9926(5) y
O4 C5 . . 1.3418(9) y
O4 C3 . . 1.3762(9) y
N1 N2 . . 1.3894(9) y
N1 C5 . . 1.2986(10) y
N2 C3 . . 1.2895(10) y
N7 C6 . . 1.3545(10) y
N7 C8 . . 1.3268(10) y
N13 C12 . . 1.3338(11) y
N13 C14 . . 1.3347(13) y
C5 C6 . . 1.4509(11) y
C3 C12 . . 1.4629(10) y
C6 C11 . . 1.3704(11) y
C8 C9 . . 1.3880(13) y
C9 C10 . . 1.3640(13) y
C10 C11 . . 1.3564(12) y
C12 C17 . . 1.3642(12) y
C14 C15 . . 1.3552(15) y
C15 C16 . . 1.355(2) y
C16 C17 . . 1.3830(13) y
